data_7152666
loop_
_publ_author_name
'Bouzan, Stephen'
'Chen, Guang'
'Mulla, Karimulla'
'Dawe, Louise N.'
'Zhao, Yuming'

_publ_section_title
;
 Conformational control of TTFV \p-frameworks through naphthyl
 substituents.
;
_journal_issue 38
_journal_name_full 'Organic &amp; biomolecular chemistry'
_journal_page_first 7673
_journal_page_last 7676
_journal_paper_doi 10.1039/c2ob26275d
_journal_volume 10
_journal_year 2012
_chemical_formula_moiety 'C34 H38 S8 Si2, C H2 Cl2'
_chemical_formula_sum 'C35 H40 Cl2 S8 Si2'
_chemical_formula_weight 844.26
_chemical_name_systematic
;
?
;
_space_group_IT_number 2
_symmetry_cell_setting triclinic
_symmetry_Int_Tables_number 2
_symmetry_space_group_name_Hall '-P 1'
_symmetry_space_group_name_H-M 'P -1'
_atom_sites_solution_hydrogens geom
_atom_sites_solution_primary direct
_atom_sites_solution_secondary difmap
_audit_creation_method SHELXL-97
_cell_angle_alpha 113.950(4)
_cell_angle_beta 100.455(8)
_cell_angle_gamma 100.051(9)
_cell_formula_units_Z 2
_cell_length_a 8.853(7)
_cell_length_b 15.935(13)
_cell_length_c 17.189(14)
_cell_measurement_reflns_used 6218
_cell_measurement_temperature 193(2)
_cell_measurement_theta_max 29.8
_cell_measurement_theta_min 1.5
_cell_volume 2095(3)
_computing_cell_refinement 'CrystalClear-SM Expert 2.0 r4 (Rigaku, 2009)'
_computing_data_collection 'CrystalClear-SM Expert 2.0 r4 (Rigaku, 2009)'
_computing_data_reduction 'CrystalClear-SM Expert 2.0 r4 (Rigaku, 2009)'
_computing_molecular_graphics 'CrystalStructure 4.0 (Rigaku, 2010)'
_computing_publication_material 'CrystalStructure 4.0 (Rigaku, 2010)'
_computing_structure_refinement 'SHELXL-97 (Acta Cryst.2008, A64, 112-122)'
_computing_structure_solution 'SHELXS-97 (Acta Cryst.2008, A64, 112-122)'
_diffrn_ambient_temperature 193(2)
_diffrn_detector_area_resol_mean 14.63
_diffrn_measured_fraction_theta_full 0.985
_diffrn_measured_fraction_theta_max 0.985
_diffrn_measurement_device_type 'Rigaku Saturn'
_diffrn_measurement_method \w
_diffrn_radiation_monochromator 'graphite - Rigaku SHINE'
_diffrn_radiation_source 'fine-focus sealed tube'
_diffrn_radiation_type MoK\a
_diffrn_radiation_wavelength 0.71075
_diffrn_reflns_av_R_equivalents 0.0446
_diffrn_reflns_av_sigmaI/netI 0.0625
_diffrn_reflns_limit_h_max 11
_diffrn_reflns_limit_h_min -11
_diffrn_reflns_limit_k_max 20
_diffrn_reflns_limit_k_min -20
_diffrn_reflns_limit_l_max 21
_diffrn_reflns_limit_l_min -21
_diffrn_reflns_number 17256
_diffrn_reflns_theta_full 26.50
_diffrn_reflns_theta_max 26.50
_diffrn_reflns_theta_min 2.80
_exptl_absorpt_coefficient_mu 0.635
_exptl_absorpt_correction_T_max 0.990
_exptl_absorpt_correction_T_min 0.882
_exptl_absorpt_correction_type numerical
_exptl_absorpt_process_details 'T. Higashi, 2000'
_exptl_crystal_colour Yellow
_exptl_crystal_density_diffrn 1.339
_exptl_crystal_density_method 'not measured'
_exptl_crystal_description Prism
_exptl_crystal_F_000 880
_exptl_crystal_size_max 0.26
_exptl_crystal_size_mid 0.08
_exptl_crystal_size_min 0.08
_refine_diff_density_max 0.890
_refine_diff_density_min -0.751
_refine_diff_density_rms 0.092
_refine_ls_extinction_method none
_refine_ls_goodness_of_fit_ref 1.075
_refine_ls_hydrogen_treatment constr
_refine_ls_matrix_type full
_refine_ls_number_parameters 434
_refine_ls_number_reflns 8552
_refine_ls_number_restraints 0
_refine_ls_restrained_S_all 1.075
_refine_ls_R_factor_all 0.1067
_refine_ls_R_factor_gt 0.0834
_refine_ls_shift/su_max 0.000
_refine_ls_shift/su_mean 0.000
_refine_ls_structure_factor_coef Fsqd
_refine_ls_weighting_details 'calc w=1/[\s^2^(Fo^2^)+(0.1153P)^2^+2.8749P] where P=(Fo^2^+2Fc^2^)/3'
_refine_ls_weighting_scheme calc
_refine_ls_wR_factor_gt 0.2162
_refine_ls_wR_factor_ref 0.2453
_reflns_number_gt 6444
_reflns_number_total 8552
_reflns_threshold_expression >2sigma(I)
_cod_data_source_file c2ob26275d.txt
_cod_data_source_block TTFV-Dimer-TMS
_cod_depositor_comments
;
The following automatic conversions were performed:

'_exptl_absorpt_correction_type' value 'Numerical' changed to
'numerical' according to
/home/saulius/struct/CIF-dictionaries/cif_core.dic dictionary named
'cif_core.dic' version 2.4.2 from 2011-04-26.

Automatic conversion script
Id: cif_fix_values 1891 2012-01-12 08:04:46Z andrius 
;
_cod_database_code 7152666

loop_
_symmetry_equiv_pos_as_xyz
'x, y, z'
'-x, -y, -z'

loop_
_atom_site_label
_atom_site_type_symbol
_atom_site_fract_x
_atom_site_fract_y
_atom_site_fract_z
_atom_site_U_iso_or_equiv
_atom_site_adp_type
_atom_site_occupancy
_atom_site_symmetry_multiplicity
_atom_site_calc_flag
_atom_site_refinement_flags
Cl1 Cl 0.8891(3) 0.7320(3) 0.3048(3) 0.1573(13) Uani 1 1 d .
Cl2 Cl 0.9355(6) 0.5915(4) 0.1470(3) 0.2048(18) Uani 1 1 d .
S1 S 0.73358(16) 0.01489(9) 0.44826(8) 0.0479(3) Uani 1 1 d .
S2 S 0.68551(16) 0.20217(8) 0.48272(8) 0.0479(3) Uani 1 1 d .
S3 S 0.85231(14) 0.34488(8) 0.32702(8) 0.0482(3) Uani 1 1 d .
S4 S 1.01557(14) 0.23095(9) 0.39102(9) 0.0520(3) Uani 1 1 d .
S5 S 0.70357(18) 0.03039(13) 0.62366(10) 0.0638(4) Uani 1 1 d .
S6 S 0.6576(2) 0.24911(13) 0.66533(9) 0.0710(5) Uani 1 1 d .
S7 S 1.13810(17) 0.51864(10) 0.42149(10) 0.0621(4) Uani 1 1 d .
S8 S 1.32264(16) 0.38691(12) 0.48608(10) 0.0675(4) Uani 1 1 d .
Si1 Si 0.6299(2) -0.45448(11) -0.13121(10) 0.0605(4) Uani 1 1 d .
Si2 Si -0.19424(15) 0.17589(10) -0.00165(9) 0.0471(3) Uani 1 1 d .
C1 C 0.7081(6) 0.0829(4) 0.5522(3) 0.0479(11) Uani 1 1 d .
C2 C 0.6831(6) 0.1674(4) 0.5678(3) 0.0470(11) Uani 1 1 d .
C3 C 0.7066(5) 0.0956(3) 0.4045(3) 0.0392(9) Uani 1 1 d .
C4 C 0.7060(5) 0.0820(3) 0.3221(3) 0.0374(9) Uani 1 1 d .
C5 C 0.7007(5) 0.1644(3) 0.3020(3) 0.0375(9) Uani 1 1 d .
C6 C 0.8363(5) 0.2369(3) 0.3341(3) 0.0414(10) Uani 1 1 d .
C7 C 1.0496(6) 0.3997(3) 0.3937(3) 0.0466(11) Uani 1 1 d .
C8 C 1.1258(6) 0.3474(3) 0.4209(3) 0.0489(11) Uani 1 1 d .
C9 C 0.7041(5) -0.0090(3) 0.2483(3) 0.0378(9) Uani 1 1 d .
C10 C 0.6186(6) -0.0960(3) 0.2389(3) 0.0469(11) Uani 1 1 d .
H10 H 0.5632 -0.0976 0.2810 0.056 Uiso 1 1 calc R
C11 C 0.6135(6) -0.1800(3) 0.1690(3) 0.0477(11) Uani 1 1 d .
H11 H 0.5543 -0.2391 0.1630 0.057 Uiso 1 1 calc R
C12 C 0.6944(5) -0.1789(3) 0.1073(3) 0.0417(10) Uani 1 1 d .
C13 C 0.7775(5) -0.0926(3) 0.1139(3) 0.0431(10) Uani 1 1 d .
H13 H 0.8305 -0.0912 0.0710 0.052 Uiso 1 1 calc R
C14 C 0.7810(5) -0.0085(3) 0.1850(3) 0.0421(10) Uani 1 1 d .
H14 H 0.8377 0.0509 0.1904 0.050 Uiso 1 1 calc R
C15 C 0.6821(6) -0.2682(3) 0.0327(3) 0.0479(11) Uani 1 1 d .
C16 C 0.6655(6) -0.3436(4) -0.0295(3) 0.0515(12) Uani 1 1 d .
C17 C 0.5465(5) 0.1620(3) 0.2497(3) 0.0378(9) Uani 1 1 d .
C18 C 0.4039(6) 0.1156(3) 0.2571(3) 0.0483(11) Uani 1 1 d .
H18 H 0.4079 0.0837 0.2933 0.058 Uiso 1 1 calc R
C19 C 0.2571(6) 0.1157(4) 0.2120(3) 0.0487(11) Uani 1 1 d .
H19 H 0.1616 0.0855 0.2191 0.058 Uiso 1 1 calc R
C20 C 0.2484(5) 0.1596(3) 0.1566(3) 0.0451(10) Uani 1 1 d .
C21 C 0.3919(6) 0.2022(3) 0.1475(3) 0.0468(11) Uani 1 1 d .
H21 H 0.3887 0.2310 0.1087 0.056 Uiso 1 1 calc R
C22 C 0.5360(5) 0.2035(3) 0.1928(3) 0.0417(10) Uani 1 1 d .
H22 H 0.6311 0.2334 0.1853 0.050 Uiso 1 1 calc R
C23 C 0.0986(6) 0.1617(4) 0.1084(3) 0.0489(11) Uani 1 1 d .
C24 C -0.0178(6) 0.1681(4) 0.0667(3) 0.0517(12) Uani 1 1 d .
C25 C 0.8929(10) 0.0070(7) 0.6367(6) 0.103(3) Uani 1 1 d .
H25A H 0.8967 -0.0421 0.5802 0.124 Uiso 1 1 calc R
H25B H 0.9097 -0.0155 0.6820 0.124 Uiso 1 1 calc R
H25C H 0.9769 0.0657 0.6551 0.124 Uiso 1 1 calc R
C26 C 0.4676(11) 0.2602(7) 0.6281(5) 0.113(3) Uani 1 1 d .
H26A H 0.4701 0.2873 0.5862 0.136 Uiso 1 1 calc R
H26B H 0.4368 0.3025 0.6788 0.136 Uiso 1 1 calc R
H26C H 0.3897 0.1972 0.5986 0.136 Uiso 1 1 calc R
C27 C 1.4270(7) 0.3639(5) 0.4017(5) 0.092(2) Uani 1 1 d .
H27A H 1.4085 0.2948 0.3676 0.110 Uiso 1 1 calc R
H27B H 1.5417 0.3943 0.4299 0.110 Uiso 1 1 calc R
H27C H 1.3872 0.3900 0.3619 0.110 Uiso 1 1 calc R
C28 C 0.9852(7) 0.5511(4) 0.3673(4) 0.0709(17) Uani 1 1 d .
H28A H 0.9634 0.5146 0.3030 0.085 Uiso 1 1 calc R
H28B H 1.0199 0.6195 0.3845 0.085 Uiso 1 1 calc R
H28C H 0.8879 0.5370 0.3846 0.085 Uiso 1 1 calc R
C29 C 0.6179(13) -0.5539(5) -0.1040(5) 0.108(3) Uani 1 1 d .
H29A H 0.7189 -0.5433 -0.0622 0.130 Uiso 1 1 calc R
H29B H 0.5978 -0.6132 -0.1582 0.130 Uiso 1 1 calc R
H29C H 0.5304 -0.5586 -0.0769 0.130 Uiso 1 1 calc R
C30 C 0.4403(10) -0.4687(6) -0.2088(5) 0.106(3) Uani 1 1 d .
H30A H 0.3519 -0.4759 -0.1829 0.127 Uiso 1 1 calc R
H30B H 0.4202 -0.5255 -0.2652 0.127 Uiso 1 1 calc R
H30C H 0.4490 -0.4121 -0.2191 0.127 Uiso 1 1 calc R
C31 C 0.7890(9) -0.4414(5) -0.1833(5) 0.093(2) Uani 1 1 d .
H31A H 0.7930 -0.3860 -0.1952 0.111 Uiso 1 1 calc R
H31B H 0.7677 -0.4991 -0.2391 0.111 Uiso 1 1 calc R
H31C H 0.8916 -0.4319 -0.1434 0.111 Uiso 1 1 calc R
C32 C -0.3649(6) 0.0770(4) -0.0227(4) 0.0578(13) Uani 1 1 d .
H32A H -0.3395 0.0161 -0.0507 0.069 Uiso 1 1 calc R
H32B H -0.4596 0.0773 -0.0621 0.069 Uiso 1 1 calc R
H32C H -0.3861 0.0851 0.0336 0.069 Uiso 1 1 calc R
C33 C -0.1527(7) 0.1661(5) -0.1072(4) 0.0699(16) Uani 1 1 d .
H33A H -0.0503 0.2117 -0.0937 0.084 Uiso 1 1 calc R
H33B H -0.2381 0.1804 -0.1405 0.084 Uiso 1 1 calc R
H33C H -0.1478 0.1011 -0.1428 0.084 Uiso 1 1 calc R
C34 C -0.2295(7) 0.2942(4) 0.0572(4) 0.0642(15) Uani 1 1 d .
H34A H -0.2135 0.3105 0.1201 0.077 Uiso 1 1 calc R
H34B H -0.3393 0.2917 0.0312 0.077 Uiso 1 1 calc R
H34C H -0.1545 0.3428 0.0513 0.077 Uiso 1 1 calc R
C35 C 0.9298(14) 0.7041(11) 0.2064(9) 0.158(5) Uani 1 1 d .
H35A H 0.8486 0.7181 0.1692 0.190 Uiso 1 1 calc R
H35B H 1.0346 0.7476 0.2175 0.190 Uiso 1 1 calc R

loop_
_atom_site_aniso_label
_atom_site_aniso_U_11
_atom_site_aniso_U_22
_atom_site_aniso_U_33
_atom_site_aniso_U_23
_atom_site_aniso_U_13
_atom_site_aniso_U_12
Cl1 0.111(2) 0.186(3) 0.244(4) 0.155(3) 0.056(2) 0.052(2)
Cl2 0.208(4) 0.238(5) 0.206(4) 0.125(4) 0.049(3) 0.099(4)
S1 0.0616(8) 0.0472(7) 0.0425(6) 0.0237(5) 0.0164(5) 0.0228(6)
S2 0.0622(8) 0.0409(6) 0.0388(6) 0.0149(5) 0.0144(5) 0.0174(5)
S3 0.0425(6) 0.0389(6) 0.0539(7) 0.0220(5) -0.0017(5) 0.0024(5)
S4 0.0395(6) 0.0494(7) 0.0640(8) 0.0294(6) 0.0020(5) 0.0087(5)
S5 0.0615(8) 0.0950(11) 0.0617(9) 0.0528(8) 0.0252(7) 0.0337(8)
S6 0.0850(11) 0.0817(11) 0.0395(7) 0.0146(7) 0.0190(7) 0.0375(9)
S7 0.0548(8) 0.0436(7) 0.0654(9) 0.0195(6) -0.0047(6) -0.0045(6)
S8 0.0437(7) 0.0740(10) 0.0652(9) 0.0284(7) -0.0087(6) 0.0020(7)
Si1 0.0664(10) 0.0412(8) 0.0562(9) 0.0056(6) 0.0196(7) 0.0113(7)
Si2 0.0345(6) 0.0560(8) 0.0493(7) 0.0253(6) 0.0055(5) 0.0115(6)
C1 0.043(2) 0.062(3) 0.038(2) 0.024(2) 0.0073(19) 0.014(2)
C2 0.050(3) 0.055(3) 0.037(2) 0.020(2) 0.011(2) 0.018(2)
C3 0.037(2) 0.035(2) 0.038(2) 0.0125(17) 0.0068(18) 0.0069(18)
C4 0.035(2) 0.038(2) 0.037(2) 0.0160(18) 0.0078(17) 0.0084(18)
C5 0.035(2) 0.041(2) 0.034(2) 0.0165(18) 0.0063(17) 0.0081(18)
C6 0.043(2) 0.039(2) 0.041(2) 0.0182(19) 0.0105(19) 0.0078(19)
C7 0.043(2) 0.048(3) 0.043(2) 0.020(2) 0.006(2) 0.006(2)
C8 0.043(2) 0.045(3) 0.046(3) 0.018(2) 0.002(2) 0.001(2)
C9 0.036(2) 0.041(2) 0.030(2) 0.0119(17) 0.0045(16) 0.0116(18)
C10 0.054(3) 0.047(3) 0.038(2) 0.017(2) 0.013(2) 0.014(2)
C11 0.055(3) 0.037(2) 0.042(2) 0.0138(19) 0.010(2) 0.005(2)
C12 0.044(2) 0.042(2) 0.036(2) 0.0159(19) 0.0065(18) 0.014(2)
C13 0.041(2) 0.044(2) 0.042(2) 0.0153(19) 0.0112(19) 0.015(2)
C14 0.041(2) 0.039(2) 0.041(2) 0.0153(19) 0.0081(18) 0.0099(19)
C15 0.053(3) 0.042(3) 0.050(3) 0.021(2) 0.015(2) 0.015(2)
C16 0.058(3) 0.045(3) 0.049(3) 0.019(2) 0.014(2) 0.016(2)
C17 0.036(2) 0.034(2) 0.032(2) 0.0075(16) 0.0024(16) 0.0069(17)
C18 0.046(3) 0.049(3) 0.054(3) 0.029(2) 0.010(2) 0.014(2)
C19 0.038(2) 0.049(3) 0.055(3) 0.025(2) 0.008(2) 0.004(2)
C20 0.040(2) 0.043(2) 0.043(2) 0.016(2) 0.0000(19) 0.012(2)
C21 0.045(3) 0.048(3) 0.041(2) 0.019(2) 0.0020(19) 0.009(2)
C22 0.037(2) 0.043(2) 0.038(2) 0.0176(19) 0.0043(18) 0.0022(19)
C23 0.042(3) 0.050(3) 0.046(3) 0.019(2) 0.001(2) 0.008(2)
C24 0.043(3) 0.055(3) 0.052(3) 0.024(2) 0.005(2) 0.009(2)
C25 0.103(6) 0.160(8) 0.129(7) 0.116(7) 0.057(5) 0.084(6)
C26 0.137(7) 0.118(7) 0.086(5) 0.024(5) 0.039(5) 0.088(6)
C27 0.045(3) 0.074(4) 0.101(5) -0.003(4) 0.014(3) -0.003(3)
C28 0.071(4) 0.040(3) 0.085(4) 0.024(3) 0.004(3) 0.007(3)
C29 0.186(9) 0.050(4) 0.088(5) 0.024(4) 0.052(6) 0.033(5)
C30 0.090(5) 0.079(5) 0.093(6) 0.001(4) -0.004(4) 0.020(4)
C31 0.100(5) 0.077(5) 0.077(5) 0.007(4) 0.038(4) 0.021(4)
C32 0.042(3) 0.058(3) 0.059(3) 0.016(3) 0.008(2) 0.010(2)
C33 0.059(3) 0.098(5) 0.064(4) 0.047(3) 0.017(3) 0.023(3)
C34 0.051(3) 0.061(3) 0.079(4) 0.031(3) 0.013(3) 0.017(3)
C35 0.139(9) 0.249(16) 0.202(13) 0.172(13) 0.080(9) 0.121(10)

loop_
_atom_type_symbol
_atom_type_description
_atom_type_scat_dispersion_real
_atom_type_scat_dispersion_imag
_atom_type_scat_source
C C 0.0033 0.0016 'International Tables Vol C Tables 4.2.6.8 and 6.1.1.4'
H H 0.0000 0.0000 'International Tables Vol C Tables 4.2.6.8 and 6.1.1.4'
Cl Cl 0.1484 0.1585 'International Tables Vol C Tables 4.2.6.8 and 6.1.1.4'
S S 0.1246 0.1234 'International Tables Vol C Tables 4.2.6.8 and 6.1.1.4'
Si Si 0.0817 0.0704 'International Tables Vol C Tables 4.2.6.8 and 6.1.1.4'

loop_
_geom_angle_atom_site_label_1
_geom_angle_atom_site_label_2
_geom_angle_atom_site_label_3
_geom_angle
C1 S1 C3 96.6(2)
C3 S2 C2 96.8(2)
C7 S3 C6 95.9(2)
C6 S4 C8 96.3(2)
C1 S5 C25 102.1(3)
C2 S6 C26 101.9(3)
C7 S7 C28 103.4(3)
C8 S8 C27 100.5(3)
C29 Si1 C31 112.3(4)
C29 Si1 C16 109.2(3)
C31 Si1 C16 109.1(3)
C29 Si1 C30 111.8(5)
C31 Si1 C30 107.2(4)
C16 Si1 C30 107.1(3)
C24 Si2 C32 107.8(3)
C24 Si2 C34 109.3(3)
C32 Si2 C34 111.8(3)
C24 Si2 C33 108.2(3)
C32 Si2 C33 111.3(3)
C34 Si2 C33 108.3(3)
C2 C1 S5 125.2(4)
C2 C1 S1 117.4(4)
S5 C1 S1 117.2(3)
C1 C2 S6 126.6(4)
C1 C2 S2 116.5(4)
S6 C2 S2 116.9(3)
C4 C3 S2 121.5(4)
C4 C3 S1 126.1(3)
S2 C3 S1 112.4(3)
C3 C4 C9 125.6(4)
C3 C4 C5 117.2(4)
C9 C4 C5 117.2(4)
C6 C5 C17 124.5(4)
C6 C5 C4 118.1(4)
C17 C5 C4 117.4(4)
C5 C6 S4 121.2(4)
C5 C6 S3 125.6(4)
S4 C6 S3 113.2(2)
C8 C7 S7 122.9(4)
C8 C7 S3 117.4(4)
S7 C7 S3 119.7(3)
C7 C8 S8 125.1(4)
C7 C8 S4 116.8(4)
S8 C8 S4 118.1(3)
C14 C9 C10 118.7(4)
C14 C9 C4 120.6(4)
C10 C9 C4 120.6(4)
C11 C10 C9 120.4(4)
C11 C10 H10 119.8
C9 C10 H10 119.8
C10 C11 C12 120.4(5)
C10 C11 H11 119.8
C12 C11 H11 119.8
C11 C12 C13 120.3(4)
C11 C12 C15 119.2(4)
C13 C12 C15 120.4(4)
C12 C13 C14 118.4(4)
C12 C13 H13 120.8
C14 C13 H13 120.8
C9 C14 C13 121.7(4)
C9 C14 H14 119.1
C13 C14 H14 119.1
C16 C15 C12 177.3(5)
C15 C16 Si1 174.4(5)
C22 C17 C18 118.0(4)
C22 C17 C5 122.8(4)
C18 C17 C5 119.3(4)
C19 C18 C17 120.8(5)
C19 C18 H18 119.6
C17 C18 H18 119.6
C18 C19 C20 120.6(4)
C18 C19 H19 119.7
C20 C19 H19 119.7
C19 C20 C21 117.8(4)
C19 C20 C23 122.7(4)
C21 C20 C23 119.6(4)
C22 C21 C20 121.6(5)
C22 C21 H21 119.2
C20 C21 H21 119.2
C21 C22 C17 121.2(4)
C21 C22 H22 119.4
C17 C22 H22 119.4
C24 C23 C20 174.8(6)
C23 C24 Si2 177.6(5)
S5 C25 H25A 109.5
S5 C25 H25B 109.5
H25A C25 H25B 109.5
S5 C25 H25C 109.5
H25A C25 H25C 109.5
H25B C25 H25C 109.5
S6 C26 H26A 109.5
S6 C26 H26B 109.5
H26A C26 H26B 109.5
S6 C26 H26C 109.5
H26A C26 H26C 109.5
H26B C26 H26C 109.5
S8 C27 H27A 109.5
S8 C27 H27B 109.5
H27A C27 H27B 109.5
S8 C27 H27C 109.5
H27A C27 H27C 109.5
H27B C27 H27C 109.5
S7 C28 H28A 109.5
S7 C28 H28B 109.5
H28A C28 H28B 109.5
S7 C28 H28C 109.5
H28A C28 H28C 109.5
H28B C28 H28C 109.5
Si1 C29 H29A 109.5
Si1 C29 H29B 109.5
H29A C29 H29B 109.5
Si1 C29 H29C 109.5
H29A C29 H29C 109.5
H29B C29 H29C 109.5
Si1 C30 H30A 109.5
Si1 C30 H30B 109.5
H30A C30 H30B 109.5
Si1 C30 H30C 109.5
H30A C30 H30C 109.5
H30B C30 H30C 109.5
Si1 C31 H31A 109.5
Si1 C31 H31B 109.5
H31A C31 H31B 109.5
Si1 C31 H31C 109.5
H31A C31 H31C 109.5
H31B C31 H31C 109.5
Si2 C32 H32A 109.5
Si2 C32 H32B 109.5
H32A C32 H32B 109.5
Si2 C32 H32C 109.5
H32A C32 H32C 109.5
H32B C32 H32C 109.5
Si2 C33 H33A 109.5
Si2 C33 H33B 109.5
H33A C33 H33B 109.5
Si2 C33 H33C 109.5
H33A C33 H33C 109.5
H33B C33 H33C 109.5
Si2 C34 H34A 109.5
Si2 C34 H34B 109.5
H34A C34 H34B 109.5
Si2 C34 H34C 109.5
H34A C34 H34C 109.5
H34B C34 H34C 109.5
Cl2 C35 Cl1 117.7(7)
Cl2 C35 H35A 107.9
Cl1 C35 H35A 107.9
Cl2 C35 H35B 107.9
Cl1 C35 H35B 107.9
H35A C35 H35B 107.2

loop_
_geom_bond_atom_site_label_1
_geom_bond_atom_site_label_2
_geom_bond_distance
Cl1 C35 1.690(12)
Cl2 C35 1.682(14)
S1 C1 1.754(5)
S1 C3 1.762(5)
S2 C3 1.754(4)
S2 C2 1.764(5)
S3 C7 1.748(5)
S3 C6 1.756(5)
S4 C6 1.747(5)
S4 C8 1.753(5)
S5 C1 1.747(5)
S5 C25 1.774(7)
S6 C2 1.740(5)
S6 C26 1.753(8)
S7 C7 1.745(5)
S7 C28 1.773(6)
S8 C8 1.739(5)
S8 C27 1.806(7)
Si1 C29 1.816(8)
Si1 C31 1.826(7)
Si1 C16 1.838(5)
Si1 C30 1.859(8)
Si2 C24 1.833(5)
Si2 C32 1.845(6)
Si2 C34 1.857(6)
Si2 C33 1.867(6)
C1 C2 1.329(7)
C3 C4 1.341(6)
C4 C9 1.484(6)
C4 C5 1.495(6)
C5 C6 1.356(6)
C5 C17 1.477(6)
C7 C8 1.329(7)
C9 C14 1.387(6)
C9 C10 1.389(7)
C10 C11 1.374(6)
C10 H10 0.9500
C11 C12 1.388(7)
C11 H11 0.9500
C12 C13 1.390(7)
C12 C15 1.447(6)
C13 C14 1.390(6)
C13 H13 0.9500
C14 H14 0.9500
C15 C16 1.203(7)
C17 C22 1.384(6)
C17 C18 1.401(7)
C18 C19 1.388(7)
C18 H18 0.9500
C19 C20 1.391(7)
C19 H19 0.9500
C20 C21 1.400(7)
C20 C23 1.445(6)
C21 C22 1.361(6)
C21 H21 0.9500
C22 H22 0.9500
C23 C24 1.188(7)
C25 H25A 0.9800
C25 H25B 0.9800
C25 H25C 0.9800
C26 H26A 0.9800
C26 H26B 0.9800
C26 H26C 0.9800
C27 H27A 0.9800
C27 H27B 0.9800
C27 H27C 0.9800
C28 H28A 0.9800
C28 H28B 0.9800
C28 H28C 0.9800
C29 H29A 0.9800
C29 H29B 0.9800
C29 H29C 0.9800
C30 H30A 0.9800
C30 H30B 0.9800
C30 H30C 0.9800
C31 H31A 0.9800
C31 H31B 0.9800
C31 H31C 0.9800
C32 H32A 0.9800
C32 H32B 0.9800
C32 H32C 0.9800
C33 H33A 0.9800
C33 H33B 0.9800
C33 H33C 0.9800
C34 H34A 0.9800
C34 H34B 0.9800
C34 H34C 0.9800
C35 H35A 0.9900
C35 H35B 0.9900
